data_4309880
loop_
_publ_author_name
'Maxim N. Sokolov'
'Pavel A. Abramov'
'Artem L. Gushchin'
'Irina V. Kalinina'
'Dmitry Y. Naumov'
'Alexander V. Virovets'
'Eugenia V. Peresypkina'
'Cristian Vicent'
'Rosa Llusar'
'Vladimir P. Fedin'

_publ_contact_author_address
;Nikolaev Institute of Inorganic Chemistry,
SB Russian Academy of Sciences,
Academition Lavrentiev Avenue 3,
Novosibirsk 90,
630090 Russia
;
_publ_contact_author_email d.y.naumov@ngs.ru
_publ_contact_author_fax 7(3832)344489
_publ_contact_author_name 'Dr. Dmitry Yu. Naumov'
_publ_contact_author_phone 7(3832)344466
_publ_section_title
;
Synthesis and Reactivity of W3Te74+ Clusters and Chalcogen Exchange in the
M3Q7 (M = Mo, W; Q = S, Se, Te) Cluster Family
;
_journal_name_full 'Inorganic Chemistry'
_journal_page_first 8116
_journal_page_last 8124
_journal_paper_doi 10.1021/ic050962c
_journal_volume 44
_journal_year 2005
_chemical_formula_sum 'C6 H9 Br2.5 Cs3.5 K N6 O4.5 Te7 W3'
_chemical_formula_weight 2386.00
_space_group_IT_number 165
_symmetry_cell_setting hexagonal
_symmetry_space_group_name_Hall '-P 3 2"c'
_symmetry_space_group_name_H-M 'P -3 c 1'
_atom_sites_solution_hydrogens geom
_atom_sites_solution_primary direct
_atom_sites_solution_secondary difmap
_audit_creation_method SHELXL-97
_cell_angle_alpha 90.00
_cell_angle_beta 90.00
_cell_angle_gamma 120.00
_cell_formula_units_Z 4
_cell_length_a 13.1066(3)
_cell_length_b 13.1066(3)
_cell_length_c 23.9243(11)
_cell_measurement_temperature 295(2)
_cell_volume 3559.2(2)
_computing_structure_refinement 'SHELXL-97 (Sheldrick, 1997)'
_computing_structure_solution 'SHELXS-97 (Sheldrick, 1990)'
_diffrn_ambient_temperature 295(2)
_diffrn_measured_fraction_theta_full 1.000
_diffrn_measured_fraction_theta_max 1.000
_diffrn_radiation_monochromator graphite
_diffrn_radiation_source 'fine-focus sealed tube'
_diffrn_radiation_type MoK\a
_diffrn_radiation_wavelength 0.71073
_diffrn_reflns_av_R_equivalents 0.0601
_diffrn_reflns_av_sigmaI/netI 0.0349
_diffrn_reflns_limit_h_max 10
_diffrn_reflns_limit_h_min -17
_diffrn_reflns_limit_k_max 17
_diffrn_reflns_limit_k_min -13
_diffrn_reflns_limit_l_max 29
_diffrn_reflns_limit_l_min -31
_diffrn_reflns_number 23018
_diffrn_reflns_theta_full 25.00
_diffrn_reflns_theta_max 27.49
_diffrn_reflns_theta_min 1.70
_exptl_absorpt_coefficient_mu 21.773
_exptl_crystal_density_diffrn 4.453
_exptl_crystal_density_method 'not measured'
_exptl_crystal_F_000 4032
_refine_diff_density_max 4.115
_refine_diff_density_min -4.638
_refine_diff_density_rms 0.308
_refine_ls_extinction_method none
_refine_ls_goodness_of_fit_ref 1.029
_refine_ls_hydrogen_treatment mixed
_refine_ls_matrix_type full
_refine_ls_number_parameters 114
_refine_ls_number_reflns 2740
_refine_ls_number_restraints 1
_refine_ls_restrained_S_all 1.028
_refine_ls_R_factor_all 0.0474
_refine_ls_R_factor_gt 0.0351
_refine_ls_shift/su_max 0.007
_refine_ls_shift/su_mean 0.000
_refine_ls_structure_factor_coef Fsqd
_refine_ls_weighting_details 'calc w=1/[\s^2^(Fo^2^)+(0.0591P)^2^+0.0000P] where P=(Fo^2^+2Fc^2^)/3'
_refine_ls_weighting_scheme calc
_refine_ls_wR_factor_gt 0.0921
_refine_ls_wR_factor_ref 0.0956
_reflns_number_gt 2128
_reflns_number_total 2740
_reflns_threshold_expression >2sigma(I)
_cod_data_source_file ic050962csi20050614_030441.cif
_cod_data_source_block ag226
_cod_depositor_comments
;
The following automatic conversions were performed:

data name '_atom_site_symetry_multiplicity' was replaced with
'_atom_site_symmetry_multiplicity' as specified in the replacement
file 'data/replacement-values/replacement_tags.lst'.

Automatic conversion script
Id: cif_correct_tags 9268 2022-04-12 08:56:07Z antanas 
;
_cod_original_formula_sum 'C6 H9 Br2.50 Cs3.50 K N6 O4.50 Te7 W3'
_cod_database_code 4309880

loop_
_symmetry_equiv_pos_as_xyz
'x, y, z'
'-y, x-y, z'
'-x+y, -x, z'
'y, x, -z+1/2'
'x-y, -y, -z+1/2'
'-x, -x+y, -z+1/2'
'-x, -y, -z'
'y, -x+y, -z'
'x-y, x, -z'
'-y, -x, z-1/2'
'-x+y, y, z-1/2'
'x, x-y, z-1/2'

loop_
_atom_site_label
_atom_site_type_symbol
_atom_site_fract_x
_atom_site_fract_y
_atom_site_fract_z
_atom_site_U_iso_or_equiv
_atom_site_adp_type
_atom_site_occupancy
_atom_site_symmetry_multiplicity
_atom_site_calc_flag
_atom_site_refinement_flags
_atom_site_disorder_assembly
_atom_site_disorder_group
Cs1 Cs 0.24603(8) 0.83307(8) 0.81411(4) 0.0619(3) Uani 1 1 d . . .
Cs2 Cs 0.0000 1.0000 0.5000 0.0896(8) Uani 1 6 d S . .
K1 K 0.0000 1.0000 0.6654(7) 0.066(7) Uani 0.411(10) 3 d SP . .
K2 K -0.068(2) 0.969(2) 0.6719(10) 0.097(9) Uani 0.196(3) 1 d P . .
W1 W 0.29282(3) 0.76774(3) 0.593928(15) 0.02092(12) Uani 1 1 d . . .
Te1 Te 0.3333 0.6667 0.68373(4) 0.0255(2) Uani 1 3 d S . .
Te2 Te 0.46176(5) 0.84377(6) 0.51099(3) 0.02624(16) Uani 1 1 d . . .
Te3 Te 0.52873(5) 0.94118(5) 0.61319(3) 0.02816(17) Uani 1 1 d . . .
Br1 Br 0.3333 0.6667 0.39741(9) 0.0508(5) Uani 1 3 d S . .
Br2 Br 0.55770(14) 1.0000 0.7500 0.0486(4) Uani 1 2 d S . .
C11 C 0.2482(9) 0.8511(9) 0.6577(5) 0.033(2) Uani 1 1 d . . .
N11 N 0.2210(9) 0.8994(9) 0.6894(4) 0.050(3) Uani 1 1 d . . .
C12 C 0.2457(9) 0.8832(9) 0.5510(4) 0.032(2) Uani 1 1 d . . .
N12 N 0.2196(9) 0.9470(9) 0.5305(5) 0.053(3) Uani 1 1 d . . .
O1W O 0.9212(12) 0.7870(14) 0.5922(5) 0.112(5) Uani 1 1 d . . .
O2W O 0.8510(16) 1.0000 0.7500 0.145(9) Uani 1 2 d S . .

loop_
_atom_site_aniso_label
_atom_site_aniso_U_11
_atom_site_aniso_U_22
_atom_site_aniso_U_33
_atom_site_aniso_U_23
_atom_site_aniso_U_13
_atom_site_aniso_U_12
Cs1 0.0646(6) 0.0481(5) 0.0663(6) 0.0074(4) -0.0078(4) 0.0231(4)
Cs2 0.0846(12) 0.0846(12) 0.100(2) 0.000 0.000 0.0423(6)
K1 0.093(11) 0.093(11) 0.014(7) 0.000 0.000 0.046(5)
K2 0.15(3) 0.11(2) 0.065(12) 0.060(13) 0.045(15) 0.09(2)
W1 0.0198(2) 0.0192(2) 0.0242(2) -0.00130(14) -0.00130(14) 0.01016(16)
Te1 0.0275(4) 0.0275(4) 0.0215(5) 0.000 0.000 0.01375(18)
Te2 0.0277(3) 0.0242(3) 0.0258(3) 0.0049(3) 0.0026(3) 0.0122(3)
Te3 0.0243(3) 0.0204(3) 0.0355(4) -0.0027(3) -0.0039(3) 0.0080(3)
Br1 0.0589(8) 0.0589(8) 0.0346(11) 0.000 0.000 0.0294(4)
Br2 0.0537(8) 0.0518(10) 0.0398(9) -0.0099(8) -0.0049(4) 0.0259(5)
C11 0.029(5) 0.030(5) 0.039(6) 0.001(5) -0.001(5) 0.014(5)
N11 0.058(6) 0.050(6) 0.055(6) -0.019(5) -0.001(5) 0.037(6)
C12 0.031(6) 0.033(6) 0.037(6) -0.002(5) -0.004(4) 0.019(5)
N12 0.050(6) 0.049(6) 0.070(7) 0.008(6) 0.002(6) 0.032(6)
O1W 0.142(12) 0.177(14) 0.079(8) 0.001(9) -0.004(8) 0.126(11)
O2W 0.114(13) 0.084(13) 0.23(3) -0.046(16) -0.023(8) 0.042(7)

loop_
_atom_type_symbol
_atom_type_description
_atom_type_scat_dispersion_real
_atom_type_scat_dispersion_imag
_atom_type_scat_source
C C 0.0033 0.0016 'International Tables Vol C Tables 4.2.6.8 and 6.1.1.4'
H H 0.0000 0.0000 'International Tables Vol C Tables 4.2.6.8 and 6.1.1.4'
N N 0.0061 0.0033 'International Tables Vol C Tables 4.2.6.8 and 6.1.1.4'
O O 0.0106 0.0060 'International Tables Vol C Tables 4.2.6.8 and 6.1.1.4'
K K 0.2009 0.2494 'International Tables Vol C Tables 4.2.6.8 and 6.1.1.4'
Br Br -0.2901 2.4595 'International Tables Vol C Tables 4.2.6.8 and 6.1.1.4'
Te Te -0.5308 1.6751 'International Tables Vol C Tables 4.2.6.8 and 6.1.1.4'
Cs Cs -0.3680 2.1192 'International Tables Vol C Tables 4.2.6.8 and 6.1.1.4'
W W -0.8490 6.8722 'International Tables Vol C Tables 4.2.6.8 and 6.1.1.4'

loop_
_geom_angle_atom_site_label_1
_geom_angle_atom_site_label_2
_geom_angle_atom_site_label_3
_geom_angle
_geom_angle_site_symmetry_1
_geom_angle_site_symmetry_3
_geom_angle_publ_flag
K2 Cs1 Cs1 68.5(3) 6_556 5_676 ?
K2 Cs1 Cs1 81.4(4) 4_466 5_676 ?
K2 Cs1 K2 17.6(6) 6_556 4_466 ?
Br1 Cs1 Cs1 140.251(19) 10_666 5_676 ?
Br1 Cs1 K2 140.6(3) 10_666 6_556 ?
Br1 Cs1 K2 134.5(4) 10_666 4_466 ?
Br1 Cs1 Br2 91.41(3) 10_666 2_665 ?
Br2 Cs1 Cs1 112.92(3) 2_665 5_676 ?
Br2 Cs1 K2 99.0(4) 2_665 6_556 ?
Br2 Cs1 K2 82.9(3) 2_665 4_466 ?
N11 Cs1 Cs1 39.6(2) 5_676 5_676 ?
N11 Cs1 Cs1 39.0(2) . 5_676 ?
N11 Cs1 K2 43.9(4) 5_676 6_556 ?
N11 Cs1 K2 75.1(4) . 6_556 ?
N11 Cs1 K2 61.4(4) 5_676 4_466 ?
N11 Cs1 K2 77.2(4) . 4_466 ?
N11 Cs1 Br1 133.31(18) 5_676 10_666 ?
N11 Cs1 Br1 143.94(17) . 10_666 ?
N11 Cs1 Br2 134.67(17) 5_676 2_665 ?
N11 Cs1 Br2 73.9(2) . 2_665 ?
N11 Cs1 N11 71.7(3) 5_676 . ?
N11 Cs1 O1W 74.4(3) 5_676 6_666 ?
N11 Cs1 O1W 115.8(3) . 6_666 ?
O1W Cs1 Cs1 109.8(2) 6_666 5_676 ?
O1W Cs1 K2 43.6(4) 6_666 6_556 ?
O1W Cs1 K2 38.7(4) 6_666 4_466 ?
O1W Cs1 Br1 97.9(2) 6_666 10_666 ?
O1W Cs1 Br2 95.5(2) 6_666 2_665 ?
K1 Cs2 K1 180.000(2) 7_576 . ?
K1 Cs2 K2 169.3(4) 7_576 3_465 ?
K1 Cs2 K2 10.7(4) . 3_465 ?
K1 Cs2 K2 10.7(4) 7_576 9_666 ?
K1 Cs2 K2 169.3(4) . 9_666 ?
K2 Cs2 K2 180.000(3) 3_465 9_666 ?
N12 Cs2 K1 102.54(19) 3_465 7_576 ?
N12 Cs2 K1 102.54(19) 2_675 7_576 ?
N12 Cs2 K1 77.46(19) 8_456 7_576 ?
N12 Cs2 K1 77.46(19) 9_666 7_576 ?
N12 Cs2 K1 102.54(19) . 7_576 ?
N12 Cs2 K1 77.46(19) 7_576 7_576 ?
N12 Cs2 K1 77.46(19) 3_465 . ?
N12 Cs2 K1 77.46(19) 2_675 . ?
N12 Cs2 K1 102.54(19) 8_456 . ?
N12 Cs2 K1 102.54(19) 9_666 . ?
N12 Cs2 K1 77.46(19) . . ?
N12 Cs2 K1 102.54(19) 7_576 . ?
N12 Cs2 K2 86.0(4) 3_465 3_465 ?
N12 Cs2 K2 67.7(5) 2_675 3_465 ?
N12 Cs2 K2 112.3(5) 8_456 3_465 ?
N12 Cs2 K2 94.0(4) 9_666 3_465 ?
N12 Cs2 K2 79.0(4) . 3_465 ?
N12 Cs2 K2 101.0(4) 7_576 3_465 ?
N12 Cs2 K2 94.0(4) 3_465 9_666 ?
N12 Cs2 K2 112.3(5) 2_675 9_666 ?
N12 Cs2 K2 67.7(5) 8_456 9_666 ?
N12 Cs2 K2 86.0(4) 9_666 9_666 ?
N12 Cs2 K2 101.0(4) . 9_666 ?
N12 Cs2 K2 79.0(4) 7_576 9_666 ?
N12 Cs2 N12 115.42(14) 3_465 2_675 ?
N12 Cs2 N12 64.58(14) 3_465 8_456 ?
N12 Cs2 N12 180.000(1) 2_675 8_456 ?
N12 Cs2 N12 180.0 3_465 9_666 ?
N12 Cs2 N12 64.58(14) 2_675 9_666 ?
N12 Cs2 N12 115.42(14) 8_456 9_666 ?
N12 Cs2 N12 115.42(14) 3_465 . ?
N12 Cs2 N12 115.42(14) 2_675 . ?
N12 Cs2 N12 64.58(14) 8_456 . ?
N12 Cs2 N12 64.58(14) 9_666 . ?
N12 Cs2 N12 64.58(14) 3_465 7_576 ?
N12 Cs2 N12 64.58(14) 2_675 7_576 ?
N12 Cs2 N12 115.42(14) 8_456 7_576 ?
N12 Cs2 N12 115.42(14) 9_666 7_576 ?
N12 Cs2 N12 180.000(3) . 7_576 ?
O1W Cs2 K1 47.9(2) 8_466 7_576 ?
O1W Cs2 K1 132.1(2) 2_665 7_576 ?
O1W Cs2 K1 132.1(2) 3_575 7_576 ?
O1W Cs2 K1 47.9(2) 7_676 7_576 ?
O1W Cs2 K1 132.1(2) 1_455 7_576 ?
O1W Cs2 K1 47.9(2) 9_556 7_576 ?
O1W Cs2 K1 132.1(2) 8_466 . ?
O1W Cs2 K1 47.9(2) 2_665 . ?
O1W Cs2 K1 47.9(2) 3_575 . ?
O1W Cs2 K1 132.1(2) 7_676 . ?
O1W Cs2 K1 47.9(2) 1_455 . ?
O1W Cs2 K1 132.1(2) 9_556 . ?
O1W Cs2 K2 138.6(4) 8_466 3_465 ?
O1W Cs2 K2 41.4(4) 2_665 3_465 ?
O1W Cs2 K2 45.5(4) 3_575 3_465 ?
O1W Cs2 K2 121.6(5) 7_676 3_465 ?
O1W Cs2 K2 58.4(5) 1_455 3_465 ?
O1W Cs2 K2 134.5(4) 9_556 3_465 ?
O1W Cs2 K2 41.4(4) 8_466 9_666 ?
O1W Cs2 K2 138.6(4) 2_665 9_666 ?
O1W Cs2 K2 134.5(4) 3_575 9_666 ?
O1W Cs2 K2 58.4(5) 7_676 9_666 ?
O1W Cs2 K2 121.6(5) 1_455 9_666 ?
O1W Cs2 K2 45.5(4) 9_556 9_666 ?
O1W Cs2 N12 55.5(3) 8_466 3_465 ?
O1W Cs2 N12 124.5(3) 2_665 3_465 ?
O1W Cs2 N12 67.5(3) 3_575 3_465 ?
O1W Cs2 N12 128.3(3) 7_676 3_465 ?
O1W Cs2 N12 51.7(3) 1_455 3_465 ?
O1W Cs2 N12 112.5(3) 9_556 3_465 ?
O1W Cs2 N12 112.5(3) 8_466 2_675 ?
O1W Cs2 N12 67.5(3) 2_665 2_675 ?
O1W Cs2 N12 51.7(3) 3_575 2_675 ?
O1W Cs2 N12 55.5(3) 7_676 2_675 ?
O1W Cs2 N12 124.5(3) 1_455 2_675 ?
O1W Cs2 N12 128.3(3) 9_556 2_675 ?
O1W Cs2 N12 67.5(3) 8_466 8_456 ?
O1W Cs2 N12 112.5(3) 2_665 8_456 ?
O1W Cs2 N12 128.3(3) 3_575 8_456 ?
O1W Cs2 N12 124.5(3) 7_676 8_456 ?
O1W Cs2 N12 55.5(3) 1_455 8_456 ?
O1W Cs2 N12 51.7(3) 9_556 8_456 ?
O1W Cs2 N12 124.5(3) 8_466 9_666 ?
O1W Cs2 N12 55.5(3) 2_665 9_666 ?
O1W Cs2 N12 112.5(3) 3_575 9_666 ?
O1W Cs2 N12 51.7(3) 7_676 9_666 ?
O1W Cs2 N12 128.3(3) 1_455 9_666 ?
O1W Cs2 N12 67.5(3) 9_556 9_666 ?
O1W Cs2 N12 128.3(3) 8_466 . ?
O1W Cs2 N12 51.7(3) 2_665 . ?
O1W Cs2 N12 124.5(3) 3_575 . ?
O1W Cs2 N12 112.5(3) 7_676 . ?
O1W Cs2 N12 67.5(3) 1_455 . ?
O1W Cs2 N12 55.5(3) 9_556 . ?
O1W Cs2 N12 51.7(3) 8_466 7_576 ?
O1W Cs2 N12 128.3(3) 2_665 7_576 ?
O1W Cs2 N12 55.5(3) 3_575 7_576 ?
O1W Cs2 N12 67.5(3) 7_676 7_576 ?
O1W Cs2 N12 112.5(3) 1_455 7_576 ?
O1W Cs2 N12 124.5(3) 9_556 7_576 ?
O1W Cs2 O1W 180.000(2) 8_466 2_665 ?
O1W Cs2 O1W 100.0(4) 8_466 3_575 ?
O1W Cs2 O1W 80.0(4) 2_665 3_575 ?
O1W Cs2 O1W 80.0(4) 8_466 7_676 ?
O1W Cs2 O1W 100.0(4) 2_665 7_676 ?
O1W Cs2 O1W 100.0(4) 3_575 7_676 ?
O1W Cs2 O1W 100.0(4) 8_466 1_455 ?
O1W Cs2 O1W 80.0(4) 2_665 1_455 ?
O1W Cs2 O1W 80.0(4) 3_575 1_455 ?
O1W Cs2 O1W 180.000(2) 7_676 1_455 ?
O1W Cs2 O1W 80.0(4) 8_466 9_556 ?
O1W Cs2 O1W 100.0(4) 2_665 9_556 ?
O1W Cs2 O1W 180.000(2) 3_575 9_556 ?
O1W Cs2 O1W 80.0(4) 7_676 9_556 ?
O1W Cs2 O1W 100.0(4) 1_455 9_556 ?
Cs2 K1 K1 180.000(3) . 4_466 ?
Cs2 K1 K2 168.7(4) . 6_556 ?
Cs2 K1 K2 168.7(4) . 5_676 ?
Cs2 K1 K2 168.7(4) . 4_466 ?
K2 K1 Cs2 101(3) 3_465 . ?
K2 K1 Cs2 101(3) . . ?
K2 K1 Cs2 101(3) 2_675 . ?
K2 K1 K1 79(3) 3_465 4_466 ?
K2 K1 K1 79(3) . 4_466 ?
K2 K1 K1 79(3) 2_675 4_466 ?
K2 K1 K1 11.3(4) 6_556 4_466 ?
K2 K1 K1 11.3(4) 5_676 4_466 ?
K2 K1 K1 11.3(4) 4_466 4_466 ?
K2 K1 K2 116.3(18) 3_465 . ?
K2 K1 K2 116.3(18) 3_465 2_675 ?
K2 K1 K2 116.3(18) . 2_675 ?
K2 K1 K2 72(3) 3_465 6_556 ?
K2 K1 K2 90(3) . 6_556 ?
K2 K1 K2 75(3) 2_675 6_556 ?
K2 K1 K2 75(3) 3_465 5_676 ?
K2 K1 K2 72(3) . 5_676 ?
K2 K1 K2 90(3) 2_675 5_676 ?
K2 K1 K2 19.5(7) 6_556 5_676 ?
K2 K1 K2 90(3) 3_465 4_466 ?
K2 K1 K2 75(3) . 4_466 ?
K2 K1 K2 72(3) 2_675 4_466 ?
K2 K1 K2 19.5(7) 6_556 4_466 ?
K2 K1 K2 19.5(7) 5_676 4_466 ?
K2 K1 O1W 153(3) 3_465 1_455 ?
K2 K1 O1W 82(3) . 1_455 ?
K2 K1 O1W 65(2) 2_675 1_455 ?
K2 K1 O1W 82(3) 3_465 3_575 ?
K2 K1 O1W 65.2(19) . 3_575 ?
K2 K1 O1W 153(3) 2_675 3_575 ?
K2 K1 O1W 65.2(19) 3_465 2_665 ?
K2 K1 O1W 153(3) . 2_665 ?
K2 K1 O1W 82(3) 2_675 2_665 ?
K2 K1 O2W 41(3) 3_465 3_575 ?
K2 K1 O2W 115(3) . 3_575 ?
K2 K1 O2W 84(2) 2_675 3_575 ?
K2 K1 O2W 84(2) 3_465 1_455 ?
K2 K1 O2W 41(3) . 1_455 ?
K2 K1 O2W 115(3) 2_675 1_455 ?
K2 K1 O2W 115(3) 3_465 2_665 ?
K2 K1 O2W 84(2) . 2_665 ?
K2 K1 O2W 41(3) 2_675 2_665 ?
O1W K1 Cs2 54.4(4) 1_455 . ?
O1W K1 Cs2 54.4(4) 3_575 . ?
O1W K1 Cs2 54.4(4) 2_665 . ?
O1W K1 K1 125.6(4) 1_455 4_466 ?
O1W K1 K1 125.6(4) 3_575 4_466 ?
O1W K1 K1 125.6(4) 2_665 4_466 ?
O1W K1 K2 129.7(5) 1_455 6_556 ?
O1W K1 K2 131.5(6) 3_575 6_556 ?
O1W K1 K2 114.4(4) 2_665 6_556 ?
O1W K1 K2 131.5(6) 1_455 5_676 ?
O1W K1 K2 114.4(4) 3_575 5_676 ?
O1W K1 K2 129.7(5) 2_665 5_676 ?
O1W K1 K2 114.4(4) 1_455 4_466 ?
O1W K1 K2 129.7(5) 3_575 4_466 ?
O1W K1 K2 131.5(6) 2_665 4_466 ?
O1W K1 O1W 89.5(5) 1_455 3_575 ?
O1W K1 O1W 89.5(5) 1_455 2_665 ?
O1W K1 O1W 89.5(5) 3_575 2_665 ?
O2W K1 Cs2 136.0(4) 3_575 . ?
O2W K1 Cs2 136.0(4) 1_455 . ?
O2W K1 Cs2 136.0(4) 2_665 . ?
O2W K1 K1 44.0(4) 3_575 4_466 ?
O2W K1 K1 44.0(4) 1_455 4_466 ?
O2W K1 K1 44.0(4) 2_665 4_466 ?
O2W K1 K2 34.2(5) 3_575 6_556 ?
O2W K1 K2 53.7(7) 1_455 6_556 ?
O2W K1 K2 45.8(5) 2_665 6_556 ?
O2W K1 K2 45.8(5) 3_575 5_676 ?
O2W K1 K2 34.2(5) 1_455 5_676 ?
O2W K1 K2 53.7(7) 2_665 5_676 ?
O2W K1 K2 53.7(7) 3_575 4_466 ?
O2W K1 K2 45.8(5) 1_455 4_466 ?
O2W K1 K2 34.2(5) 2_665 4_466 ?
O2W K1 O1W 149.4(3) 3_575 1_455 ?
O2W K1 O1W 120.2(3) 1_455 1_455 ?
O2W K1 O1W 83.9(4) 2_665 1_455 ?
O2W K1 O1W 120.2(3) 3_575 3_575 ?
O2W K1 O1W 83.9(4) 1_455 3_575 ?
O2W K1 O1W 149.4(3) 2_665 3_575 ?
O2W K1 O1W 83.9(4) 3_575 2_665 ?
O2W K1 O1W 149.4(3) 1_455 2_665 ?
O2W K1 O1W 120.2(3) 2_665 2_665 ?
O2W K1 O2W 73.9(6) 3_575 1_455 ?
O2W K1 O2W 73.9(6) 3_575 2_665 ?
O2W K1 O2W 73.9(6) 1_455 2_665 ?
Cs1 K2 Cs1 136.8(6) 6_556 4_466 ?
Cs2 K2 Cs1 98.7(6) . 6_556 ?
Cs2 K2 Cs1 97.6(4) . 4_466 ?
K1 K2 Cs1 114.6(19) . 6_556 ?
K1 K2 Cs1 90.3(4) 4_466 6_556 ?
K1 K2 Cs1 109(2) . 4_466 ?
K1 K2 Cs1 89.2(5) 4_466 4_466 ?
K1 K2 Cs2 68(3) . . ?
K1 K2 Cs2 158.0(8) 4_466 . ?
K1 K2 K1 90(3) . 4_466 ?
K1 K2 K2 31.8(9) . 3_465 ?
K1 K2 K2 31.8(9) . 2_675 ?
K1 K2 K2 96(3) . 5_676 ?
K1 K2 K2 94(3) . 4_466 ?
K1 K2 K2 79(3) . 6_556 ?
K1 K2 K2 11.3(3) 4_466 6_556 ?
K1 K2 N11 160(2) . 3_465 ?
K1 K2 O1W 100(2) . 3_575 ?
K1 K2 O1W 83(2) . 1_455 ?
K1 K2 O2W 125(4) . 1_455 ?
K1 K2 O2W 80(2) . 2_665 ?
K2 K2 Cs1 144.0(19) 3_465 6_556 ?
K2 K2 Cs1 84(2) 2_675 6_556 ?
K2 K2 Cs1 96.1(7) 5_676 6_556 ?
K2 K2 Cs1 78.8(4) 4_466 6_556 ?
K2 K2 Cs1 96.1(4) 6_556 6_556 ?
K2 K2 Cs1 78(2) 3_465 4_466 ?
K2 K2 Cs1 138(2) 2_675 4_466 ?
K2 K2 Cs1 78.2(7) 5_676 4_466 ?
K2 K2 Cs1 98.1(8) 4_466 4_466 ?
K2 K2 Cs1 91.5(3) 6_556 4_466 ?
K2 K2 Cs2 80.8(3) 3_465 . ?
K2 K2 Cs2 80.8(3) 2_675 . ?
K2 K2 Cs2 162.0(11) 5_676 . ?
K2 K2 Cs2 159.3(9) 4_466 . ?
K2 K2 Cs2 146.8(10) 6_556 . ?
K2 K2 K1 80.3(3) 3_465 4_466 ?
K2 K2 K1 80.3(3) 2_675 4_466 ?
K2 K2 K1 11.4(4) 5_676 4_466 ?
K2 K2 K1 11.5(4) 4_466 4_466 ?
K2 K2 K2 60.00(2) 3_465 2_675 ?
K2 K2 K2 81.2(8) 3_465 5_676 ?
K2 K2 K2 90.6(3) 2_675 5_676 ?
K2 K2 K2 89.2(5) 3_465 4_466 ?
K2 K2 K2 78.5(8) 2_675 4_466 ?
K2 K2 K2 20.3(6) 5_676 4_466 ?
K2 K2 K2 70.0(6) 3_465 6_556 ?
K2 K2 K2 71.4(7) 2_675 6_556 ?
K2 K2 K2 19.4(6) 5_676 6_556 ?
K2 K2 K2 19.4(6) 4_466 6_556 ?
K2 K2 N11 167.0(19) 3_465 3_465 ?
K2 K2 N11 130(2) 2_675 3_465 ?
K2 K2 O1W 86.6(18) 3_465 3_575 ?
K2 K2 O1W 126.6(10) 2_675 3_575 ?
K2 K2 O1W 112.4(13) 3_465 1_455 ?
K2 K2 O1W 66.9(14) 2_675 1_455 ?
K2 K2 O2W 100.2(17) 3_465 1_455 ?
K2 K2 O2W 124.1(8) 2_675 1_455 ?
K2 K2 O2W 94.1(12) 3_465 2_665 ?
K2 K2 O2W 52.1(12) 2_675 2_665 ?
N11 K2 Cs1 46.0(4) 3_465 6_556 ?
N11 K2 Cs1 90.9(6) 3_465 4_466 ?
N11 K2 Cs2 108.0(9) 3_465 . ?
N11 K2 K1 92.7(5) 3_465 4_466 ?
N11 K2 K2 89.7(6) 3_465 5_676 ?
N11 K2 K2 85.3(6) 3_465 4_466 ?
N11 K2 K2 103.7(8) 3_465 6_556 ?
O1W K2 Cs1 121.5(10) 3_575 6_556 ?
O1W K2 Cs1 49.4(5) 1_455 6_556 ?
O1W K2 Cs1 48.3(5) 3_575 4_466 ?
O1W K2 Cs1 141.5(8) 1_455 4_466 ?
O1W K2 Cs2 51.8(4) 3_575 . ?
O1W K2 Cs2 51.4(4) 1_455 . ?
O1W K2 K1 137.3(9) 3_575 4_466 ?
O1W K2 K1 128.4(7) 1_455 4_466 ?
O1W K2 K2 126.5(11) 3_575 5_676 ?
O1W K2 K2 138.5(9) 1_455 5_676 ?
O1W K2 K2 146.2(12) 3_575 4_466 ?
O1W K2 K2 118.3(9) 1_455 4_466 ?
O1W K2 K2 137.7(7) 3_575 6_556 ?
O1W K2 K2 126.9(6) 1_455 6_556 ?
O1W K2 N11 91.4(8) 3_575 3_465 ?
O1W K2 N11 80.6(8) 1_455 3_465 ?
O1W K2 O1W 94.2(9) 3_575 1_455 ?
O1W K2 O2W 177.6(12) 3_575 2_665 ?
O2W K2 Cs1 96.4(7) 1_455 6_556 ?
O2W K2 Cs1 57.0(5) 2_665 6_556 ?
O2W K2 Cs1 56.1(6) 1_455 4_466 ?
O2W K2 Cs1 134.2(9) 2_665 4_466 ?
O2W K2 Cs2 152.2(9) 1_455 . ?
O2W K2 Cs2 126.0(7) 2_665 . ?
O2W K2 K1 43.9(6) 1_455 4_466 ?
O2W K2 K1 45.1(5) 2_665 4_466 ?
O2W K2 K2 33.5(8) 1_455 5_676 ?
O2W K2 K2 55.9(5) 2_665 5_676 ?
O2W K2 K2 47.5(7) 1_455 4_466 ?
O2W K2 K2 36.2(5) 2_665 4_466 ?
O2W K2 K2 52.9(7) 1_455 6_556 ?
O2W K2 K2 44.7(7) 2_665 6_556 ?
O2W K2 N11 67.5(7) 1_455 3_465 ?
O2W K2 N11 88.5(6) 2_665 3_465 ?
O2W K2 O1W 100.4(9) 1_455 3_575 ?
O2W K2 O1W 145.0(11) 1_455 1_455 ?
O2W K2 O1W 83.4(7) 2_665 1_455 ?
O2W K2 O2W 81.8(9) 1_455 2_665 ?
W1 W1 W1 60.0 2_665 3_565 ?
Te1 W1 W1 58.092(12) . 2_665 ?
Te1 W1 W1 58.092(12) . 3_565 ?
Te1 W1 Te2 116.23(2) . 2_665 ?
Te1 W1 Te2 115.34(2) . . ?
Te1 W1 Te3 81.976(16) . . ?
Te1 W1 Te3 81.838(17) . 2_665 ?
Te2 W1 W1 59.010(17) 2_665 2_665 ?
Te2 W1 W1 97.332(15) . 2_665 ?
Te2 W1 W1 97.938(16) 2_665 3_565 ?
Te2 W1 W1 58.111(16) . 3_565 ?
Te2 W1 Te2 81.76(3) 2_665 . ?
Te2 W1 Te3 139.41(2) 2_665 . ?
Te2 W1 Te3 57.80(2) . . ?
Te2 W1 Te3 58.00(2) 2_665 2_665 ?
Te2 W1 Te3 139.43(2) . 2_665 ?
Te3 W1 W1 118.638(19) . 2_665 ?
Te3 W1 W1 59.273(19) 2_665 2_665 ?
Te3 W1 W1 59.531(19) . 3_565 ?
Te3 W1 W1 118.385(19) 2_665 3_565 ?
Te3 W1 Te3 161.05(3) . 2_665 ?
C11 W1 W1 125.2(3) . 2_665 ?
C11 W1 W1 128.6(3) . 3_565 ?
C11 W1 Te1 81.6(3) . . ?
C11 W1 Te2 129.9(3) . 2_665 ?
C11 W1 Te2 135.1(3) . . ?
C11 W1 Te3 86.6(3) . . ?
C11 W1 Te3 81.3(3) . 2_665 ?
C11 W1 C12 74.4(4) . . ?
C12 W1 W1 139.5(3) . 2_665 ?
C12 W1 W1 139.8(3) . 3_565 ?
C12 W1 Te1 156.0(3) . . ?
C12 W1 Te2 81.0(3) . 2_665 ?
C12 W1 Te2 82.2(3) . . ?
C12 W1 Te3 95.5(3) . . ?
C12 W1 Te3 95.3(3) . 2_665 ?
W1 Te1 W1 63.82(2) . 2_665 ?
W1 Te1 W1 63.82(2) . 3_565 ?
W1 Te1 W1 63.82(2) 2_665 3_565 ?
W1 Te2 W1 62.88(2) 3_565 . ?
Te3 Te2 W1 62.58(2) . 3_565 ?
Te3 Te2 W1 62.05(2) . . ?
W1 Te3 W1 61.197(19) . 3_565 ?
Te2 Te3 W1 60.151(19) . . ?
Te2 Te3 W1 59.42(2) . 3_565 ?
Cs1 Br1 Cs1 91.42(5) 10_665 12_565 ?
Cs1 Br1 Cs1 91.42(5) 10_665 11 ?
Cs1 Br1 Cs1 91.42(5) 12_565 11 ?
Cs1 Br2 Cs1 115.85(6) 4_566 3_565 ?
N11 C11 W1 175.0(10) . . ?
Cs1 N11 Cs1 101.3(3) 5_676 . ?
K2 N11 Cs1 90.1(5) 2_675 5_676 ?
K2 N11 Cs1 114.7(6) 2_675 . ?
C11 N11 Cs1 107.6(8) . 5_676 ?
C11 N11 Cs1 111.3(8) . . ?
C11 N11 K2 125.7(10) . 2_675 ?
N12 C12 W1 176.7(10) . . ?
C12 N12 Cs2 146.4(9) . . ?
Cs2 O1W Cs1 158.1(4) 1_655 6_656 ?
K1 O1W Cs1 97.1(4) 1_655 6_656 ?
K1 O1W Cs2 77.7(4) 1_655 1_655 ?
K2 O1W Cs1 93.1(6) 2_775 6_656 ?
K2 O1W Cs1 87.1(5) 1_655 6_656 ?
K2 O1W Cs2 86.8(6) 2_775 1_655 ?
K2 O1W Cs2 83.1(5) 1_655 1_655 ?
K2 O1W K1 15.0(5) 2_775 1_655 ?
K2 O1W K1 15.1(5) 1_655 1_655 ?
K2 O1W K2 26.5(11) 2_775 1_655 ?
K1 O2W K1 92.0(8) 4_566 1_655 ?
K1 O2W K2 89.1(8) 4_566 3_565 ?
K1 O2W K2 16.1(5) 1_655 3_565 ?
K1 O2W K2 16.1(5) 4_566 4_566 ?
K1 O2W K2 89.1(8) 1_655 4_566 ?
K2 O2W K1 13.3(9) 5_776 4_566 ?
K2 O2W K1 101.9(9) 1_655 4_566 ?
K2 O2W K1 101.9(9) 5_776 1_655 ?
K2 O2W K1 13.3(9) 1_655 1_655 ?
K2 O2W K2 113.0(16) 5_776 1_655 ?
K2 O2W K2 96.3(11) 5_776 3_565 ?
K2 O2W K2 27.7(11) 1_655 3_565 ?
K2 O2W K2 27.7(11) 5_776 4_566 ?
K2 O2W K2 96.3(11) 1_655 4_566 ?
K2 O2W K2 90.7(14) 3_565 4_566 ?

loop_
_geom_bond_atom_site_label_1
_geom_bond_atom_site_label_2
_geom_bond_distance
_geom_bond_site_symmetry_2
_geom_bond_publ_flag
Cs1 Cs1 4.8756(18) 5_676 ?
Cs1 K2 4.36(3) 6_556 ?
Cs1 K2 4.43(2) 4_466 ?
Cs1 Br1 3.5402(15) 10_666 ?
Cs1 Br2 3.7601(13) 2_665 ?
Cs1 N11 3.132(11) 5_676 ?
Cs1 N11 3.172(11) . ?
Cs1 O1W 3.310(14) 6_666 ?
Cs2 K1 3.958(18) 7_576 ?
Cs2 K1 3.958(18) . ?
Cs2 K2 4.18(2) 3_465 ?
Cs2 K2 4.18(2) 9_666 ?
Cs2 N12 3.361(10) 3_465 ?
Cs2 N12 3.361(10) 2_675 ?
Cs2 N12 3.361(10) 8_456 ?
Cs2 N12 3.361(10) 9_666 ?
Cs2 N12 3.361(10) . ?
Cs2 N12 3.361(10) 7_576 ?
Cs2 O1W 3.292(14) 8_466 ?
Cs2 O1W 3.292(14) 2_665 ?
Cs2 O1W 3.292(14) 3_575 ?
Cs2 O1W 3.292(14) 7_676 ?
Cs2 O1W 3.292(14) 1_455 ?
Cs2 O1W 3.292(14) 9_556 ?
K1 K1 4.05(4) 4_466 ?
K1 K2 0.79(2) 3_465 ?
K1 K2 0.79(2) . ?
K1 K2 0.79(2) 2_675 ?
K1 K2 3.97(2) 6_556 ?
K1 K2 3.97(2) 5_676 ?
K1 K2 3.97(2) 4_466 ?
K1 O1W 3.008(18) 1_455 ?
K1 O1W 3.008(18) 3_575 ?
K1 O1W 3.008(18) 2_665 ?
K1 O2W 2.812(19) 3_575 ?
K1 O2W 2.812(19) 1_455 ?
K1 O2W 2.812(19) 2_665 ?
K2 Cs1 4.36(3) 6_556 ?
K2 Cs1 4.43(2) 4_466 ?
K2 K1 3.97(2) 4_466 ?
K2 K2 1.34(5) 3_465 ?
K2 K2 1.34(5) 2_675 ?
K2 K2 3.80(5) 5_676 ?
K2 K2 3.84(5) 4_466 ?
K2 K2 4.05(6) 6_556 ?
K2 N11 3.02(3) 3_465 ?
K2 O1W 2.77(2) 3_575 ?
K2 O1W 3.01(3) 1_455 ?
K2 O2W 2.28(3) 1_455 ?
K2 O2W 2.84(3) 2_665 ?
W1 W1 2.8672(6) 2_665 ?
W1 W1 2.8672(6) 3_565 ?
W1 Te1 2.7123(9) . ?
W1 Te2 2.7352(7) 2_665 ?
W1 Te2 2.7616(7) . ?
W1 Te3 2.8127(7) . ?
W1 Te3 2.8202(7) 2_665 ?
W1 C11 2.122(11) . ?
W1 C12 2.159(10) . ?
Te1 W1 2.7123(9) 2_665 ?
Te1 W1 2.7123(9) 3_565 ?
Te2 W1 2.7352(7) 3_565 ?
Te2 Te3 2.6942(9) . ?
Te3 W1 2.8202(7) 3_565 ?
Br1 Cs1 3.5402(15) 10_665 ?
Br1 Cs1 3.5402(15) 12_565 ?
Br1 Cs1 3.5402(15) 11 ?
Br2 Cs1 3.7601(13) 4_566 ?
Br2 Cs1 3.7601(13) 3_565 ?
C11 N11 1.152(13) . ?
N11 Cs1 3.132(11) 5_676 ?
N11 K2 3.02(3) 2_675 ?
C12 N12 1.159(13) . ?
O1W Cs1 3.310(14) 6_656 ?
O1W Cs2 3.292(14) 1_655 ?
O1W K1 3.008(18) 1_655 ?
O1W K2 2.77(2) 2_775 ?
O1W K2 3.01(3) 1_655 ?
O2W K1 2.812(19) 4_566 ?
O2W K1 2.812(19) 1_655 ?
O2W K2 2.28(3) 5_776 ?
O2W K2 2.28(3) 1_655 ?
O2W K2 2.84(3) 3_565 ?
O2W K2 2.84(3) 4_566 ?
